data_4105490
loop_
_publ_author_name
'Martin L. Kirk'
'David A. Shultz'
'Robert D. Schmidt'
'Diana Habel-Rodriguez'
'Hyoyoung Lee'
'Junghyun Lee'

_publ_section_title
;
 Ferromagnetic Nanoscale Electron Correlation Promoted by Organic
 Spin-Dependent Delocalization
;
_journal_name_full 'Journal of the American Chemical Society'
_journal_page_first 18304
_journal_page_last 18313
_journal_paper_doi 10.1021/ja904648r
_journal_volume 131
_journal_year 2009
_chemical_formula_moiety
;
  C56 H66 Co N6 O8, C6 H12, C H2 Cl2, 0.662(C H2 Cl2)
;
_chemical_formula_sum 'C64.32 H80.65 Cl4.65 Co N6 O8'
_chemical_formula_weight 1289.59
_chemical_name_systematic
;
 ?
;
_space_group_IT_number 2
_symmetry_cell_setting triclinic
_symmetry_space_group_name_Hall '-P 1'
_symmetry_space_group_name_H-M 'P -1'
_atom_sites_solution_hydrogens geom
_atom_sites_solution_primary direct
_atom_sites_solution_secondary difmap
_audit_creation_method SHELXL-97
_cell_angle_alpha 83.7898(18)
_cell_angle_beta 84.083(2)
_cell_angle_gamma 81.527(2)
_cell_formula_units_Z 1
_cell_length_a 8.5888(11)
_cell_length_b 13.3339(16)
_cell_length_c 15.1952(19)
_cell_measurement_reflns_used 7464
_cell_measurement_temperature 85(2)
_cell_measurement_theta_max 24.00
_cell_measurement_theta_min 2.41
_cell_volume 1704.4(4)
_computing_cell_refinement 'Bruker SAINT'
_computing_data_collection 'Bruker SMART-APEX'
_computing_data_reduction 'Bruker SAINT'
_computing_molecular_graphics 'Bruker SHELXTL'
_computing_publication_material 'Bruker SHELXTL'
_computing_structure_refinement 'SHELXL-97 (Sheldrick, 2008)'
_computing_structure_solution 'SHELXS-97 (Sheldrick, 2008)'
_diffrn_ambient_temperature 85(2)
_diffrn_measured_fraction_theta_full 0.997
_diffrn_measured_fraction_theta_max 0.997
_diffrn_measurement_device_type 'CCD area detector'
_diffrn_measurement_method 'phi and omega scans'
_diffrn_radiation_monochromator graphite
_diffrn_radiation_source 'fine-focus sealed tube'
_diffrn_radiation_type MoK\a
_diffrn_radiation_wavelength 0.71073
_diffrn_reflns_av_R_equivalents 0.0600
_diffrn_reflns_av_sigmaI/netI 0.0471
_diffrn_reflns_limit_h_max 9
_diffrn_reflns_limit_h_min -9
_diffrn_reflns_limit_k_max 15
_diffrn_reflns_limit_k_min -15
_diffrn_reflns_limit_l_max 17
_diffrn_reflns_limit_l_min -17
_diffrn_reflns_number 28375
_diffrn_reflns_theta_full 24.03
_diffrn_reflns_theta_max 24.03
_diffrn_reflns_theta_min 2.15
_exptl_absorpt_coefficient_mu 0.489
_exptl_absorpt_correction_T_max 0.9563
_exptl_absorpt_correction_T_min 0.9232
_exptl_absorpt_correction_type multi-scan
_exptl_absorpt_process_details
;
  Blessing, R. Acta Cryst. (1995) A51 33-38.
  Sheldrick, G.  SADABS (Version 2008/1) Bruker AXS area
  detector absorption and other corrections, University of
  Gottingen, Germany 2008.
;
_exptl_crystal_colour green
_exptl_crystal_density_diffrn 1.256
_exptl_crystal_description block
_exptl_crystal_F_000 678.6
_exptl_crystal_size_max 0.18
_exptl_crystal_size_mid 0.13
_exptl_crystal_size_min 0.10
_refine_diff_density_max 0.993
_refine_diff_density_min -0.503
_refine_diff_density_rms 0.092
_refine_ls_extinction_method none
_refine_ls_goodness_of_fit_ref 1.045
_refine_ls_hydrogen_treatment constr
_refine_ls_matrix_type full
_refine_ls_number_parameters 636
_refine_ls_number_reflns 5359
_refine_ls_number_restraints 361
_refine_ls_restrained_S_all 1.015
_refine_ls_R_factor_all 0.1163
_refine_ls_R_factor_gt 0.0798
_refine_ls_shift/su_max 0.003
_refine_ls_shift/su_mean 0.000
_refine_ls_structure_factor_coef Fsqd
_refine_ls_weighting_details 'calc w=1/[\s^2^(Fo^2^)+(0.1431P)^2^+3.9538P] where P=(Fo^2^+2Fc^2^)/3'
_refine_ls_weighting_scheme calc
_refine_ls_wR_factor_gt 0.2260
_refine_ls_wR_factor_ref 0.2610
_reflns_number_gt 3688
_reflns_number_total 5359
_reflns_threshold_expression >2sigma(I)
_cod_data_source_file ja904648r_si_002.cif
_cod_data_source_block rse
_cod_database_code 4105490

loop_
_symmetry_equiv_pos_as_xyz
'x, y, z'
'-x, -y, -z'

loop_
_atom_site_label
_atom_site_type_symbol
_atom_site_fract_x
_atom_site_fract_y
_atom_site_fract_z
_atom_site_U_iso_or_equiv
_atom_site_adp_type
_atom_site_occupancy
_atom_site_symmetry_multiplicity
_atom_site_calc_flag
_atom_site_refinement_flags
_atom_site_disorder_assembly
_atom_site_disorder_group
Co1 Co 0.5000 0.5000 0.0000 0.0409(2) Uani 1 2 d S . .
O1 O 0.4244(4) 0.6394(2) -0.00395(17) 0.0513(8) Uani 1 1 d . E .
O2 O 0.3913(4) 0.4872(2) 0.11212(18) 0.0582(9) Uani 1 1 d . E .
C1 C 0.3476(5) 0.6620(3) 0.0728(2) 0.0375(10) Uani 1 1 d . . .
C2 C 0.2801(5) 0.7619(3) 0.0913(2) 0.0357(9) Uani 1 1 d . E .
C3 C 0.2093(5) 0.7715(3) 0.1754(2) 0.0377(10) Uani 1 1 d . . .
H3A H 0.1639 0.8377 0.1898 0.045 Uiso 1 1 calc R E .
C4 C 0.1992(5) 0.6905(3) 0.2420(3) 0.0386(10) Uani 1 1 d . A .
C5 C 0.2613(5) 0.5935(3) 0.2216(3) 0.0468(11) Uani 1 1 d . . .
H5A H 0.2547 0.5373 0.2652 0.056 Uiso 1 1 calc R E .
C6 C 0.3331(5) 0.5782(3) 0.1374(3) 0.0402(10) Uani 1 1 d . E .
C7 C 0.2878(5) 0.8510(3) 0.0198(3) 0.0439(11) Uani 1 1 d . . .
C8 C 0.2122(6) 0.9514(3) 0.0553(3) 0.0563(13) Uani 1 1 d . E .
H8A H 0.2700 0.9652 0.1040 0.084 Uiso 1 1 calc R . .
H8B H 0.1019 0.9467 0.0771 0.084 Uiso 1 1 calc R . .
H8C H 0.2162 1.0068 0.0074 0.084 Uiso 1 1 calc R . .
C9 C 0.4587(6) 0.8623(3) -0.0131(3) 0.0525(13) Uani 1 1 d . E .
H9A H 0.5150 0.8749 0.0367 0.079 Uiso 1 1 calc R . .
H9B H 0.4609 0.9196 -0.0592 0.079 Uiso 1 1 calc R . .
H9C H 0.5101 0.7996 -0.0378 0.079 Uiso 1 1 calc R . .
C10 C 0.1981(7) 0.8322(4) -0.0577(3) 0.0709(16) Uani 1 1 d . E .
H10A H 0.2459 0.7681 -0.0814 0.106 Uiso 1 1 calc R . .
H10B H 0.2039 0.8884 -0.1046 0.106 Uiso 1 1 calc R . .
H10C H 0.0873 0.8280 -0.0367 0.106 Uiso 1 1 calc R . .
C11 C 0.1330(2) 0.7082(3) 0.3351(3) 0.0358(15) Uani 0.662(2) 1 d PD A 1
C12 C 0.1337(3) 0.8003(4) 0.3686(3) 0.0419(16) Uani 0.662(2) 1 d PD A 1
H12A H 0.1826 0.8517 0.3326 0.050 Uiso 0.662(2) 1 calc PR A 1
C13 C 0.0663(4) 0.8204(4) 0.4521(3) 0.0509(19) Uani 0.662(2) 1 d PD A 1
H13A H 0.0697 0.8848 0.4725 0.061 Uiso 0.662(2) 1 calc PR A 1
C14 C -0.0063(5) 0.7477(4) 0.5067(3) 0.0420(16) Uani 0.662(2) 1 d PD A 1
C15 C -0.0081(6) 0.6536(4) 0.4742(3) 0.0460(18) Uani 0.662(2) 1 d PD A 1
H15A H -0.0566 0.6021 0.5104 0.055 Uiso 0.662(2) 1 calc PR A 1
C16 C 0.0599(5) 0.6349(4) 0.3905(3) 0.0420(17) Uani 0.662(2) 1 d PD A 1
H16A H 0.0570 0.5705 0.3698 0.050 Uiso 0.662(2) 1 calc PR A 1
C17 C -0.0832(8) 0.7712(3) 0.5928(3) 0.0426(16) Uani 0.662(2) 1 d PD A 1
N2 N -0.1455(7) 0.8636(3) 0.6146(3) 0.0491(15) Uani 0.662(2) 1 d PD A 1
C18 C -0.1886(7) 0.8644(4) 0.7115(3) 0.0498(18) Uani 0.662(2) 1 d PD A 1
C19 C -0.2082(7) 0.7508(4) 0.7384(3) 0.0478(18) Uani 0.662(2) 1 d PD A 1
N3 N -0.1040(6) 0.7037(3) 0.6644(3) 0.0412(13) Uani 0.662(2) 1 d PD A 1
O3 O -0.1522(8) 0.9468(3) 0.5657(3) 0.0715(18) Uani 0.662(2) 1 d PD A 1
C20 C -0.3407(9) 0.9376(5) 0.7298(5) 0.062(2) Uani 0.662(2) 1 d PD A 1
H20A H -0.4284 0.9132 0.7058 0.093 Uiso 0.662(2) 1 calc PR A 1
H20B H -0.3274 1.0056 0.7013 0.093 Uiso 0.662(2) 1 calc PR A 1
H20C H -0.3636 0.9406 0.7941 0.093 Uiso 0.662(2) 1 calc PR A 1
C21 C -0.0530(8) 0.8994(5) 0.7494(4) 0.059(2) Uani 0.662(2) 1 d PD A 1
H21A H 0.0431 0.8513 0.7381 0.088 Uiso 0.662(2) 1 calc PR A 1
H21B H -0.0770 0.9025 0.8136 0.088 Uiso 0.662(2) 1 calc PR A 1
H21C H -0.0369 0.9671 0.7211 0.088 Uiso 0.662(2) 1 calc PR A 1
C22 C -0.1446(10) 0.7073(5) 0.8257(4) 0.067(2) Uani 0.662(2) 1 d PD A 1
H22A H -0.0412 0.7289 0.8289 0.100 Uiso 0.662(2) 1 calc PR A 1
H22B H -0.1334 0.6328 0.8299 0.100 Uiso 0.662(2) 1 calc PR A 1
H22C H -0.2179 0.7322 0.8749 0.100 Uiso 0.662(2) 1 calc PR A 1
C23 C -0.3702(8) 0.7248(5) 0.7320(5) 0.063(2) Uani 0.662(2) 1 d PD A 1
H23A H -0.4095 0.7567 0.6759 0.095 Uiso 0.662(2) 1 calc PR A 1
H23B H -0.4414 0.7499 0.7819 0.095 Uiso 0.662(2) 1 calc PR A 1
H23C H -0.3655 0.6507 0.7341 0.095 Uiso 0.662(2) 1 calc PR A 1
O4 O -0.0564(6) 0.6085(3) 0.6693(3) 0.0492(13) Uani 0.662(2) 1 d PD A 1
C11A C 0.1020(3) 0.7128(6) 0.3225(3) 0.043(2) Uani 0.338(2) 1 d PDU A 2
C12A C 0.0809(4) 0.8089(6) 0.3508(4) 0.049(2) Uani 0.338(2) 1 d PDU A 2
H12B H 0.1276 0.8613 0.3148 0.059 Uiso 0.338(2) 1 calc PR A 2
C13A C -0.0055(6) 0.8320(6) 0.4292(4) 0.045(2) Uani 0.338(2) 1 d PDU A 2
H13B H -0.0171 0.8994 0.4463 0.055 Uiso 0.338(2) 1 calc PR A 2
C14A C -0.0756(7) 0.7579(5) 0.4835(4) 0.0436(18) Uani 0.338(2) 1 d PDU A 2
C15A C -0.0555(8) 0.6596(6) 0.4560(5) 0.044(2) Uani 0.338(2) 1 d PDU A 2
H15B H -0.1022 0.6072 0.4920 0.053 Uiso 0.338(2) 1 calc PR A 2
C16A C 0.0313(7) 0.6379(7) 0.3773(5) 0.045(2) Uani 0.338(2) 1 d PDU A 2
H16B H 0.0434 0.5707 0.3598 0.054 Uiso 0.338(2) 1 calc PR A 2
C17A C -0.1803(13) 0.7855(5) 0.5607(6) 0.0436(17) Uani 0.338(2) 1 d PDU A 2
N2A N -0.2554(10) 0.8782(5) 0.5727(5) 0.0449(17) Uani 0.338(2) 1 d PDU A 2
C18A C -0.3790(9) 0.8780(5) 0.6481(5) 0.0484(17) Uani 0.338(2) 1 d PDU A 2
C19A C -0.3195(10) 0.7769(6) 0.7030(5) 0.0487(18) Uani 0.338(2) 1 d PDU A 2
N3A N -0.2240(12) 0.7215(5) 0.6308(5) 0.0461(18) Uani 0.338(2) 1 d PDU A 2
O3A O -0.2451(14) 0.9595(6) 0.5220(7) 0.069(3) Uani 0.338(2) 1 d PDU A 2
C20A C -0.5371(11) 0.8763(10) 0.6101(8) 0.062(3) Uani 0.338(2) 1 d PDU A 2
H20D H -0.5445 0.8070 0.5967 0.092 Uiso 0.338(2) 1 calc PR A 2
H20E H -0.5437 0.9226 0.5556 0.092 Uiso 0.338(2) 1 calc PR A 2
H20F H -0.6242 0.8982 0.6538 0.092 Uiso 0.338(2) 1 calc PR A 2
C21A C -0.3847(17) 0.9718(7) 0.6952(8) 0.058(3) Uani 0.338(2) 1 d PDU A 2
H21D H -0.2786 0.9773 0.7109 0.087 Uiso 0.338(2) 1 calc PR A 2
H21E H -0.4567 0.9673 0.7495 0.087 Uiso 0.338(2) 1 calc PR A 2
H21F H -0.4223 1.0319 0.6562 0.087 Uiso 0.338(2) 1 calc PR A 2
C22A C -0.2062(14) 0.7885(10) 0.7699(7) 0.057(3) Uani 0.338(2) 1 d PDU A 2
H22D H -0.1160 0.8192 0.7395 0.085 Uiso 0.338(2) 1 calc PR A 2
H22E H -0.1687 0.7214 0.7992 0.085 Uiso 0.338(2) 1 calc PR A 2
H22F H -0.2605 0.8325 0.8145 0.085 Uiso 0.338(2) 1 calc PR A 2
C23A C -0.4470(14) 0.7167(9) 0.7436(8) 0.051(3) Uani 0.338(2) 1 d PDU A 2
H23D H -0.5369 0.7308 0.7072 0.077 Uiso 0.338(2) 1 calc PR A 2
H23E H -0.4812 0.7360 0.8037 0.077 Uiso 0.338(2) 1 calc PR A 2
H23F H -0.4063 0.6439 0.7465 0.077 Uiso 0.338(2) 1 calc PR A 2
O4A O -0.1708(14) 0.6275(5) 0.6448(6) 0.062(3) Uani 0.338(2) 1 d PDU A 2
Cl1 Cl 0.5649(3) 0.7607(2) 0.2520(2) 0.0732(8) Uani 0.50 1 d PD . .
Cl2 Cl 0.7802(4) 0.8999(2) 0.1854(2) 0.0905(10) Uani 0.50 1 d PD . .
C33 C 0.7426(9) 0.7989(6) 0.2612(6) 0.061(3) Uani 0.50 1 d PD B 1
H33A H 0.8274 0.7411 0.2524 0.074 Uiso 0.50 1 calc PR B 1
H33B H 0.7446 0.8188 0.3220 0.074 Uiso 0.50 1 calc PR B 1
C24 C 0.5201(18) 0.4872(15) 0.4060(9) 0.110(5) Uani 0.50 1 d PU . 1
H24A H 0.4768 0.5551 0.3788 0.132 Uiso 0.50 1 calc PR . 1
H24B H 0.5581 0.4431 0.3576 0.132 Uiso 0.50 1 calc PR . 1
C25 C 0.6562(17) 0.4974(14) 0.4582(9) 0.096(5) Uani 0.50 1 d PU C 1
H25A H 0.7083 0.4287 0.4785 0.115 Uiso 0.50 1 calc PR C 1
H25B H 0.7349 0.5327 0.4192 0.115 Uiso 0.50 1 calc PR C 1
C26 C 0.6016(17) 0.5560(12) 0.5372(9) 0.090(4) Uani 0.50 1 d PU . 1
H26C H 0.6927 0.5574 0.5717 0.108 Uiso 0.50 1 calc PR . 1
H26D H 0.5614 0.6271 0.5163 0.108 Uiso 0.50 1 calc PR . 1
C24A C 0.5789(19) 0.4180(11) 0.4526(14) 0.123(6) Uani 0.50 1 d P . 2
H24C H 0.5756 0.3834 0.3985 0.147 Uiso 0.50 1 calc PR . 2
H24D H 0.6668 0.3797 0.4849 0.147 Uiso 0.50 1 calc PR . 2
C25A C 0.623(2) 0.5224(14) 0.4224(13) 0.121(6) Uani 0.50 1 d P D 2
H25C H 0.5774 0.5488 0.3659 0.145 Uiso 0.50 1 calc PR D 2
H25D H 0.7398 0.5185 0.4120 0.145 Uiso 0.50 1 calc PR D 2
C26A C 0.561(3) 0.5940(13) 0.4939(16) 0.205(8) Uani 0.50 1 d P . 2
H26A H 0.6456 0.5904 0.5342 0.246 Uiso 0.50 1 calc PR . 2
H26B H 0.5476 0.6640 0.4640 0.246 Uiso 0.50 1 calc PR . 2
N1 N 0.3266(9) 0.4925(4) -0.0692(4) 0.0589(19) Uani 0.679(4) 1 d PDU E 1
C27 C 0.3014(9) 0.5551(5) -0.1424(4) 0.0558(18) Uani 0.679(4) 1 d PDU E 1
H27A H 0.3715 0.6039 -0.1601 0.067 Uiso 0.679(4) 1 calc PR E 1
C28 C 0.1802(11) 0.5528(6) -0.1930(5) 0.072(2) Uani 0.679(4) 1 d PDU E 1
H28A H 0.1666 0.5985 -0.2450 0.086 Uiso 0.679(4) 1 calc PR E 1
C29 C 0.0796(12) 0.4837(7) -0.1673(5) 0.080(3) Uani 0.679(4) 1 d PDU E 1
H29A H -0.0053 0.4807 -0.2019 0.096 Uiso 0.679(4) 1 calc PR E 1
C30 C 0.0981(11) 0.4188(7) -0.0929(6) 0.072(2) Uani 0.679(4) 1 d PDU E 1
H30A H 0.0271 0.3708 -0.0745 0.086 Uiso 0.679(4) 1 calc PR E 1
C31 C 0.2260(11) 0.4250(5) -0.0441(4) 0.063(2) Uani 0.679(4) 1 d PDU E 1
H31A H 0.2414 0.3801 0.0082 0.075 Uiso 0.679(4) 1 calc PR E 1
Cl3 Cl -0.4280(7) 0.8804(5) 0.4982(4) 0.1114(19) Uani 0.662(2) 1 d PDU F 1
Cl4 Cl -0.7038(7) 0.8321(7) 0.6095(4) 0.131(3) Uani 0.662(2) 1 d PDU F 1
C32 C -0.6157(12) 0.8549(13) 0.5057(8) 0.088(6) Uani 0.662(2) 1 d PDU F 1
H32A H -0.6173 0.7947 0.4731 0.105 Uiso 0.662(2) 1 calc PR F 1
H32B H -0.6805 0.9132 0.4749 0.105 Uiso 0.662(2) 1 calc PR F 1
N1A N 0.3179(12) 0.4571(8) -0.0370(7) 0.030(3) Uani 0.321(4) 1 d PDU E 2
C27A C 0.2469(17) 0.4927(9) -0.1105(8) 0.038(3) Uani 0.321(4) 1 d PDU E 2
H27B H 0.2840 0.5485 -0.1468 0.046 Uiso 0.321(4) 1 calc PR E 2
C28A C 0.1190(19) 0.4508(11) -0.1366(10) 0.039(4) Uani 0.321(4) 1 d PDU E 2
H28B H 0.0689 0.4795 -0.1882 0.047 Uiso 0.321(4) 1 calc PR E 2
C29A C 0.0690(17) 0.3694(11) -0.0872(9) 0.041(3) Uani 0.321(4) 1 d PDU E 2
H29B H -0.0139 0.3389 -0.1057 0.050 Uiso 0.321(4) 1 calc PR E 2
C30A C 0.1357(14) 0.3308(9) -0.0114(8) 0.037(3) Uani 0.321(4) 1 d PDU E 2
H30B H 0.1000 0.2742 0.0241 0.045 Uiso 0.321(4) 1 calc PR E 2
C31A C 0.2608(6) 0.3778(4) 0.0128(4) 0.031(3) Uani 0.321(4) 1 d PDU E 2
H31B H 0.3065 0.3526 0.0665 0.038 Uiso 0.321(4) 1 calc PR E 2

loop_
_atom_site_aniso_label
_atom_site_aniso_U_11
_atom_site_aniso_U_22
_atom_site_aniso_U_33
_atom_site_aniso_U_23
_atom_site_aniso_U_13
_atom_site_aniso_U_12
Co1 0.0701(5) 0.0276(4) 0.0261(4) -0.0054(3) 0.0157(4) -0.0219(3)
O1 0.090(2) 0.0326(14) 0.0280(14) -0.0060(11) 0.0207(14) -0.0126(14)
O2 0.108(2) 0.0245(13) 0.0360(15) -0.0061(12) 0.0356(16) -0.0168(15)
C1 0.052(2) 0.034(2) 0.0281(19) -0.0050(16) 0.0063(17) -0.0176(17)
C2 0.047(2) 0.0293(18) 0.032(2) -0.0018(16) 0.0025(17) -0.0121(17)
C3 0.051(2) 0.0277(18) 0.034(2) -0.0045(16) 0.0080(18) -0.0123(17)
C4 0.054(2) 0.0292(19) 0.033(2) -0.0038(16) 0.0115(18) -0.0172(17)
C5 0.076(3) 0.029(2) 0.032(2) 0.0000(16) 0.020(2) -0.0152(19)
C6 0.061(3) 0.0277(19) 0.033(2) -0.0033(16) 0.0101(19) -0.0168(18)
C7 0.066(3) 0.030(2) 0.033(2) 0.0013(17) 0.006(2) -0.0084(19)
C8 0.076(3) 0.034(2) 0.050(3) 0.012(2) 0.013(2) -0.003(2)
C9 0.079(3) 0.0258(19) 0.047(2) 0.0025(18) 0.021(2) -0.009(2)
C10 0.108(4) 0.059(3) 0.044(3) 0.011(2) -0.019(3) -0.010(3)
C11 0.051(4) 0.026(3) 0.030(3) -0.003(2) 0.009(3) -0.013(3)
C12 0.071(4) 0.024(3) 0.030(3) -0.002(2) 0.015(3) -0.022(3)
C13 0.093(5) 0.019(3) 0.040(3) -0.006(2) 0.024(3) -0.022(3)
C14 0.060(4) 0.032(3) 0.032(3) -0.005(3) 0.014(3) -0.010(3)
C15 0.073(4) 0.029(3) 0.035(3) -0.001(3) 0.019(3) -0.023(3)
C16 0.076(4) 0.020(3) 0.030(3) -0.006(2) 0.015(3) -0.020(3)
C17 0.073(4) 0.024(3) 0.030(3) -0.003(2) 0.009(3) -0.017(3)
N2 0.084(4) 0.026(3) 0.033(3) 0.000(2) 0.021(3) -0.014(3)
C18 0.080(5) 0.033(3) 0.037(3) -0.011(3) 0.024(3) -0.022(3)
C19 0.084(5) 0.029(3) 0.033(3) -0.014(3) 0.020(3) -0.023(3)
N3 0.078(4) 0.023(2) 0.023(2) -0.0035(19) 0.015(2) -0.019(2)
O3 0.119(5) 0.034(3) 0.053(3) 0.000(2) 0.024(3) -0.006(3)
C20 0.095(6) 0.028(3) 0.057(4) -0.007(3) 0.034(4) -0.016(3)
C21 0.088(5) 0.042(3) 0.049(4) -0.017(3) 0.023(4) -0.030(3)
C22 0.124(7) 0.048(4) 0.030(3) -0.009(3) 0.018(4) -0.028(4)
C23 0.083(5) 0.038(4) 0.069(5) -0.020(3) 0.035(4) -0.030(4)
O4 0.092(3) 0.024(2) 0.031(2) -0.0013(17) 0.014(2) -0.020(2)
C11A 0.060(4) 0.036(4) 0.030(4) 0.001(3) 0.010(4) -0.011(4)
C12A 0.067(4) 0.039(3) 0.037(4) 0.001(3) 0.011(4) -0.013(4)
C13A 0.065(4) 0.033(3) 0.036(4) 0.000(3) 0.012(3) -0.013(4)
C14A 0.066(4) 0.030(3) 0.033(3) -0.003(3) 0.013(3) -0.012(3)
C15A 0.067(4) 0.029(3) 0.034(4) -0.002(3) 0.017(4) -0.010(4)
C16A 0.064(5) 0.034(4) 0.033(4) -0.001(3) 0.018(4) -0.007(4)
C17A 0.070(4) 0.026(3) 0.032(3) -0.002(2) 0.012(3) -0.012(3)
N2A 0.070(3) 0.025(3) 0.035(3) 0.002(2) 0.016(3) -0.010(3)
C18A 0.072(3) 0.032(3) 0.035(3) 0.003(3) 0.017(3) -0.008(3)
C19A 0.076(4) 0.033(3) 0.033(3) 0.001(3) 0.012(3) -0.009(3)
N3A 0.075(4) 0.029(3) 0.032(3) -0.001(3) 0.012(3) -0.011(3)
O3A 0.096(7) 0.038(4) 0.060(5) 0.016(4) 0.026(5) -0.004(5)
C20A 0.067(4) 0.051(6) 0.056(7) 0.016(5) 0.014(4) -0.002(5)
C21A 0.085(8) 0.034(4) 0.045(6) 0.002(4) 0.038(5) -0.009(5)
C22A 0.088(6) 0.043(7) 0.038(5) -0.002(5) 0.003(5) -0.011(5)
C23A 0.086(6) 0.037(5) 0.028(6) 0.006(4) 0.013(5) -0.015(5)
O4A 0.097(7) 0.037(4) 0.041(5) 0.004(3) 0.021(5) -0.001(4)
Cl1 0.0634(14) 0.0612(14) 0.105(2) -0.0108(14) -0.0152(14) -0.0356(12)
Cl2 0.0723(18) 0.0899(19) 0.089(2) 0.0556(16) 0.0134(15) -0.0059(15)
C33 0.057(5) 0.052(5) 0.076(7) 0.025(5) -0.010(5) -0.028(4)
C24 0.104(10) 0.170(14) 0.061(7) -0.040(8) 0.010(7) -0.028(10)
C25 0.083(8) 0.157(12) 0.059(7) -0.052(7) 0.026(6) -0.047(8)
C26 0.100(8) 0.116(10) 0.069(7) -0.029(7) 0.012(7) -0.063(7)
C24A 0.111(11) 0.080(8) 0.186(17) -0.066(9) 0.046(11) -0.041(8)
C25A 0.159(13) 0.129(11) 0.099(13) -0.021(10) 0.013(11) -0.109(10)
C26A 0.268(16) 0.100(9) 0.252(19) -0.104(10) 0.206(14) -0.134(9)
N1 0.102(5) 0.040(3) 0.036(3) -0.010(2) 0.034(3) -0.035(3)
C27 0.092(5) 0.053(4) 0.030(3) -0.010(3) 0.012(3) -0.044(3)
C28 0.119(6) 0.074(5) 0.033(3) -0.004(3) 0.006(4) -0.055(4)
C29 0.120(6) 0.101(6) 0.037(4) -0.015(4) 0.003(4) -0.074(5)
C30 0.105(6) 0.078(5) 0.043(4) -0.004(4) 0.003(4) -0.058(5)
C31 0.118(6) 0.042(4) 0.026(3) 0.000(3) 0.025(4) -0.031(4)
Cl3 0.125(4) 0.092(4) 0.114(4) 0.018(3) -0.005(4) -0.030(3)
Cl4 0.107(4) 0.216(7) 0.074(3) -0.030(4) -0.011(3) -0.020(5)
C32 0.089(12) 0.054(10) 0.116(14) 0.001(10) -0.017(11) 0.004(9)
N1A 0.031(5) 0.025(5) 0.038(6) -0.012(4) 0.011(4) -0.024(4)
C27A 0.059(7) 0.028(6) 0.029(6) -0.011(5) -0.002(6) -0.005(6)
C28A 0.062(8) 0.034(7) 0.018(7) 0.007(5) -0.003(6) -0.007(6)
C29A 0.041(7) 0.041(7) 0.044(7) -0.003(6) 0.003(6) -0.017(6)
C30A 0.045(6) 0.027(5) 0.041(6) 0.003(5) 0.001(5) -0.016(5)
C31A 0.040(6) 0.025(5) 0.033(6) -0.011(4) 0.014(5) -0.021(4)

loop_
_atom_type_symbol
_atom_type_description
_atom_type_scat_dispersion_real
_atom_type_scat_dispersion_imag
_atom_type_scat_source
C C 0.0033 0.0016 'International Tables Vol C Tables 4.2.6.8 and 6.1.1.4'
H H 0.0000 0.0000 'International Tables Vol C Tables 4.2.6.8 and 6.1.1.4'
N N 0.0061 0.0033 'International Tables Vol C Tables 4.2.6.8 and 6.1.1.4'
O O 0.0106 0.0060 'International Tables Vol C Tables 4.2.6.8 and 6.1.1.4'
Cl Cl 0.1484 0.1585 'International Tables Vol C Tables 4.2.6.8 and 6.1.1.4'
Co Co 0.3494 0.9721 'International Tables Vol C Tables 4.2.6.8 and 6.1.1.4'

loop_
_geom_angle_atom_site_label_1
_geom_angle_atom_site_label_2
_geom_angle_atom_site_label_3
_geom_angle
_geom_angle_site_symmetry_1
_geom_angle_site_symmetry_3
O2 Co1 O2 180.000(1) 2_665 .
O2 Co1 O1 93.01(11) 2_665 .
O2 Co1 O1 86.99(11) . .
O2 Co1 O1 86.99(11) 2_665 2_665
O2 Co1 O1 93.01(11) . 2_665
O1 Co1 O1 180.0 . 2_665
O2 Co1 N1A 83.4(3) 2_665 2_665
O2 Co1 N1A 96.6(3) . 2_665
O1 Co1 N1A 82.7(3) . 2_665
O1 Co1 N1A 97.3(3) 2_665 2_665
O2 Co1 N1A 96.6(3) 2_665 .
O2 Co1 N1A 83.4(3) . .
O1 Co1 N1A 97.3(3) . .
O1 Co1 N1A 82.7(3) 2_665 .
N1A Co1 N1A 180.000(1) 2_665 .
O2 Co1 N1 82.1(2) 2_665 .
O2 Co1 N1 97.9(2) . .
O1 Co1 N1 85.0(2) . .
O1 Co1 N1 95.0(2) 2_665 .
N1A Co1 N1 160.5(3) 2_665 .
N1A Co1 N1 19.5(3) . .
O2 Co1 N1 97.9(2) 2_665 2_665
O2 Co1 N1 82.1(2) . 2_665
O1 Co1 N1 95.0(2) . 2_665
O1 Co1 N1 85.0(2) 2_665 2_665
N1A Co1 N1 19.5(3) 2_665 2_665
N1A Co1 N1 160.5(3) . 2_665
N1 Co1 N1 180.0(3) . 2_665
C1 O1 Co1 110.5(2) . .
C6 O2 Co1 110.2(2) . .
O1 C1 C2 123.9(3) . .
O1 C1 C6 115.4(3) . .
C2 C1 C6 120.7(3) . .
C3 C2 C1 115.9(3) . .
C3 C2 C7 123.6(3) . .
C1 C2 C7 120.5(3) . .
C2 C3 C4 124.7(4) . .
C5 C4 C3 118.4(3) . .
C5 C4 C11A 124.1(4) . .
C3 C4 C11A 116.7(4) . .
C5 C4 C11 119.9(3) . .
C3 C4 C11 121.6(3) . .
C4 C5 C6 119.9(3) . .
O2 C6 C5 123.4(3) . .
O2 C6 C1 116.2(3) . .
C5 C6 C1 120.4(4) . .
C9 C7 C2 110.8(3) . .
C9 C7 C8 107.3(4) . .
C2 C7 C8 111.4(3) . .
C9 C7 C10 109.9(4) . .
C2 C7 C10 108.7(4) . .
C8 C7 C10 108.6(4) . .
C12 C11 C16 116.7(4) . .
C12 C11 C4 121.3(3) . .
C16 C11 C4 121.9(4) . .
C13 C12 C11 122.5(4) . .
C12 C13 C14 120.7(4) . .
C13 C14 C15 117.8(4) . .
C13 C14 C17 120.3(4) . .
C15 C14 C17 121.8(4) . .
C16 C15 C14 120.7(4) . .
C15 C16 C11 121.6(4) . .
N2 C17 N3 108.5(4) . .
N2 C17 C14 125.5(4) . .
N3 C17 C14 126.0(4) . .
O3 N2 C17 127.9(4) . .
O3 N2 C18 119.6(4) . .
C17 N2 C18 111.9(4) . .
N2 C18 C21 106.4(5) . .
N2 C18 C20 110.6(5) . .
C21 C18 C20 110.3(5) . .
N2 C18 C19 101.2(4) . .
C21 C18 C19 114.6(5) . .
C20 C18 C19 113.2(5) . .
C23 C19 N3 106.4(5) . .
C23 C19 C22 111.7(5) . .
N3 C19 C22 108.8(5) . .
C23 C19 C18 115.0(5) . .
N3 C19 C18 99.1(4) . .
C22 C19 C18 114.6(5) . .
O4 N3 C17 126.4(4) . .
O4 N3 C19 121.1(4) . .
C17 N3 C19 112.2(4) . .
C12A C11A C16A 117.0(5) . .
C12A C11A C4 120.8(5) . .
C16A C11A C4 122.1(6) . .
C11A C12A C13A 122.5(6) . .
C12A C13A C14A 120.5(7) . .
C13A C14A C15A 117.9(6) . .
C13A C14A C17A 120.0(6) . .
C15A C14A C17A 121.7(6) . .
C16A C15A C14A 120.7(7) . .
C15A C16A C11A 121.3(7) . .
N2A C17A N3A 108.1(6) . .
N2A C17A C14A 125.5(6) . .
N3A C17A C14A 126.3(6) . .
O3A N2A C17A 127.6(7) . .
O3A N2A C18A 119.3(7) . .
C17A N2A C18A 112.5(6) . .
N2A C18A C21A 109.6(7) . .
N2A C18A C20A 107.6(7) . .
C21A C18A C20A 110.5(8) . .
N2A C18A C19A 100.8(5) . .
C21A C18A C19A 114.5(7) . .
C20A C18A C19A 113.3(7) . .
N3A C19A C23A 109.3(7) . .
N3A C19A C22A 106.5(8) . .
C23A C19A C22A 111.6(8) . .
N3A C19A C18A 99.6(5) . .
C23A C19A C18A 114.7(7) . .
C22A C19A C18A 114.1(7) . .
O4A N3A C17A 126.2(7) . .
O4A N3A C19A 120.5(6) . .
C17A N3A C19A 112.1(6) . .
Cl1 C33 Cl2 112.6(5) . .
C26 C24 C25 110.4(12) 2_666 .
C26 C25 C24 111.4(12) . .
C24 C26 C25 112.5(14) 2_666 .
C26A C24A C25A 121.1(14) 2_666 .
C24A C25A C26A 109.0(14) . .
C24A C26A C25A 121.2(16) 2_666 .
C27 N1 C31 117.9(7) . .
C27 N1 Co1 121.4(5) . .
C31 N1 Co1 120.7(5) . .
N1 C27 C28 123.4(7) . .
C29 C28 C27 118.3(7) . .
C30 C29 C28 121.0(9) . .
C29 C30 C31 117.7(8) . .
N1 C31 C30 121.7(7) . .
Cl3 C32 Cl4 116.6(8) . .
C27A N1A C31A 116.7(10) . .
C27A N1A Co1 126.4(9) . .
C31A N1A Co1 116.7(7) . .
N1A C27A C28A 122.6(12) . .
C29A C28A C27A 119.1(13) . .
C28A C29A C30A 120.7(14) . .
C29A C30A C31A 117.7(10) . .
N1A C31A C30A 123.1(8) . .

loop_
_geom_bond_atom_site_label_1
_geom_bond_atom_site_label_2
_geom_bond_distance
_geom_bond_site_symmetry_2
Co1 O2 1.860(3) 2_665
Co1 O2 1.860(3) .
Co1 O1 1.873(3) .
Co1 O1 1.873(3) 2_665
Co1 N1A 1.898(11) 2_665
Co1 N1A 1.898(11) .
Co1 N1 1.930(8) .
Co1 N1 1.930(8) 2_665
O1 C1 1.321(5) .
O2 C6 1.324(5) .
C1 C2 1.416(5) .
C1 C6 1.416(5) .
C2 C3 1.369(5) .
C2 C7 1.525(5) .
C3 C4 1.404(5) .
C4 C5 1.379(5) .
C4 C11A 1.441(6) .
C4 C11 1.499(5) .
C5 C6 1.383(5) .
C7 C9 1.525(6) .
C7 C8 1.527(6) .
C7 C10 1.532(7) .
C11 C12 1.379(6) .
C11 C16 1.398(6) .
C12 C13 1.377(6) .
C13 C14 1.383(6) .
C14 C15 1.400(7) .
C14 C17 1.448(6) .
C15 C16 1.377(6) .
C17 N2 1.331(6) .
C17 N3 1.349(6) .
N2 O3 1.264(6) .
N2 C18 1.481(6) .
C18 C21 1.503(8) .
C18 C20 1.530(8) .
C18 C19 1.556(7) .
C19 C23 1.497(9) .
C19 N3 1.497(6) .
C19 C22 1.511(8) .
N3 O4 1.272(5) .
C11A C12A 1.377(8) .
C11A C16A 1.397(8) .
C12A C13A 1.377(7) .
C13A C14A 1.384(8) .
C14A C15A 1.400(9) .
C14A C17A 1.449(8) .
C15A C16A 1.378(8) .
C17A N2A 1.330(8) .
C17A N3A 1.349(8) .
N2A O3A 1.269(8) .
N2A C18A 1.480(8) .
C18A C21A 1.499(10) .
C18A C20A 1.533(10) .
C18A C19A 1.554(9) .
C19A N3A 1.495(8) .
C19A C23A 1.495(11) .
C19A C22A 1.513(10) .
N3A O4A 1.271(8) .
Cl1 C33 1.702(8) .
Cl2 C33 1.720(8) .
C24 C26 1.43(2) 2_666
C24 C25 1.51(2) .
C25 C26 1.500(19) .
C26 C24 1.43(2) 2_666
C24A C26A 1.40(2) 2_666
C24A C25A 1.51(2) .
C25A C26A 1.53(3) .
C26A C24A 1.40(2) 2_666
N1 C27 1.332(9) .
N1 C31 1.338(10) .
C27 C28 1.362(11) .
C28 C29 1.356(12) .
C29 C30 1.354(12) .
C30 C31 1.404(12) .
Cl3 C32 1.687(10) .
Cl4 C32 1.695(10) .
N1A C27A 1.337(18) .
N1A C31A 1.354(12) .
C27A C28A 1.41(2) .
C28A C29A 1.35(2) .
C29A C30A 1.357(19) .
C30A C31A 1.419(13) .
